data_7044816
loop_
_publ_author_name
'Dong, Hui-Ming'
'Zhang, Zhi-Chao'
'Li, Hai-Yan'
'Liu, Zhong-Yi'
'Yang, En-Cui'
'Zhao, Xiao-Jun'

_publ_section_title
;
 High-nuclear heterometallic oxime clusters assembled from triangular
 subunits: solvothermal syntheses, crystal structures and magnetic
 properties.
;
_journal_issue 1
_journal_name_full 'Dalton transactions (Cambridge, England : 2003)'
_journal_page_first 169
_journal_page_last 179
_journal_paper_doi 10.1039/c7dt03692b
_journal_volume 47
_journal_year 2017
_chemical_formula_sum 'C86 H103 Gd5 N64 Ni10 O43'
_chemical_formula_weight 4094.67
_space_group_crystal_system monoclinic
_space_group_IT_number 15
_space_group_name_Hall '-C 2yc'
_space_group_name_H-M_alt 'C 1 2/c 1'
_symmetry_space_group_name_Hall '-C 2yc'
_symmetry_space_group_name_H-M 'C 1 2/c 1'
_atom_sites_solution_hydrogens mixed
_audit_creation_method SHELXL-2013
_audit_update_record
;
2016-03-10 deposited with the CCDC.
2017-11-20 downloaded from the CCDC.
;
_cell_angle_alpha 90
_cell_angle_beta 100.7790(10)
_cell_angle_gamma 90
_cell_formula_units_Z 4
_cell_length_a 26.6001(8)
_cell_length_b 26.9114(8)
_cell_length_c 21.9768(7)
_cell_measurement_reflns_used 9313
_cell_measurement_temperature 173(2)
_cell_measurement_theta_max 28.31
_cell_measurement_theta_min 2.17
_cell_volume 15454.4(8)
_computing_cell_refinement 'Bruker SMART'
_computing_data_collection 'Bruker SMART'
_computing_data_reduction 'Bruker SAINT'
_computing_molecular_graphics 'Bruker SHELXTL'
_computing_publication_material 'Bruker SHELXTL'
_computing_structure_refinement 'SHELXL-2013 (Sheldrick, 2013)'
_computing_structure_solution 'Bruker SHELXTL'
_diffrn_ambient_temperature 173(2)
_diffrn_measured_fraction_theta_full 0.974
_diffrn_measured_fraction_theta_max 1.000
_diffrn_measurement_device_type 'CCD area detector'
_diffrn_measurement_method 'phi and omega scans'
_diffrn_radiation_type MoK\a
_diffrn_radiation_wavelength 0.71073
_diffrn_reflns_av_R_equivalents 0.0305
_diffrn_reflns_av_unetI/netI 0.0310
_diffrn_reflns_Laue_measured_fraction_full 0.974
_diffrn_reflns_Laue_measured_fraction_max 1.000
_diffrn_reflns_limit_h_max 31
_diffrn_reflns_limit_h_min -31
_diffrn_reflns_limit_k_max 23
_diffrn_reflns_limit_k_min -32
_diffrn_reflns_limit_l_max 25
_diffrn_reflns_limit_l_min -26
_diffrn_reflns_number 44586
_diffrn_reflns_point_group_measured_fraction_full 0.974
_diffrn_reflns_point_group_measured_fraction_max 1.000
_diffrn_reflns_theta_full 25.242
_diffrn_reflns_theta_max 25.010
_diffrn_reflns_theta_min 1.340
_exptl_absorpt_coefficient_mu 3.388
_exptl_absorpt_correction_type multi-scan
_exptl_absorpt_process_details sadabs
_exptl_crystal_colour red
_exptl_crystal_density_diffrn 1.760
_exptl_crystal_density_meas ?
_exptl_crystal_description block
_exptl_crystal_F_000 8044
_exptl_crystal_size_max 0.240
_exptl_crystal_size_mid 0.200
_exptl_crystal_size_min 0.170
_exptl_transmission_factor_max 0.597
_exptl_transmission_factor_min 0.497
_platon_squeeze_details ' ? '
_refine_diff_density_max 1.688
_refine_diff_density_min -1.485
_refine_diff_density_rms 0.129
_refine_ls_extinction_method none
_refine_ls_goodness_of_fit_ref 1.088
_refine_ls_hydrogen_treatment constr
_refine_ls_matrix_type full
_refine_ls_number_parameters 803
_refine_ls_number_reflns 13633
_refine_ls_number_restraints 42
_refine_ls_restrained_S_all 1.093
_refine_ls_R_factor_all 0.0388
_refine_ls_R_factor_gt 0.0334
_refine_ls_shift/su_max 0.003
_refine_ls_shift/su_mean 0.000
_refine_ls_structure_factor_coef Fsqd
_refine_ls_weighting_details
; 
 w=1/[\s^2^(Fo^2^)+(0.0501P)^2^+80.6697P] 
 where P=(Fo^2^+2Fc^2^)/3 
;
_refine_ls_weighting_scheme calc
_refine_ls_wR_factor_gt 0.0940
_refine_ls_wR_factor_ref 0.0976
_reflns_Friedel_coverage 0.000
_reflns_number_gt 11726
_reflns_number_total 13633
_reflns_threshold_expression 'I > 2\s(I)'
_cod_data_source_file c7dt03692b2.cif
_cod_data_source_block 4
_cod_depositor_comments
;
The following automatic conversions were performed:

'_exptl_crystal_density_meas' value 'none' was changed to '?' - the
value is perceived as not measured.

Automatic conversion script
Id: cif_fix_values 4973 2017-02-22 13:04:09Z antanas 

 Adding full bibliography for 7044813--7044818.cif.
;
_cod_database_code 7044816
_shelx_space_group_comment
; 
The symmetry employed for this shelxl refinement is uniquely defined 
by the following loop, which should always be used as a source of 
symmetry information in preference to the above space-group names. 
They are only intended as comments. 
;
_shelx_estimated_absorpt_t_min 0.497
_shelx_estimated_absorpt_t_max 0.597
_shelxl_version_number 2013-2

loop_
_space_group_symop_operation_xyz
'x, y, z'
'-x, y, -z+1/2'
'x+1/2, y+1/2, z'
'-x+1/2, y+1/2, -z+1/2'
'-x, -y, -z'
'x, -y, z-1/2'
'-x+1/2, -y+1/2, -z'
'x+1/2, -y+1/2, z-1/2'

loop_
_atom_site_label
_atom_site_type_symbol
_atom_site_fract_x
_atom_site_fract_y
_atom_site_fract_z
_atom_site_U_iso_or_equiv
_atom_site_adp_type
_atom_site_occupancy
_atom_site_site_symmetry_order
_atom_site_calc_flag
_atom_site_refinement_flags_posn
_atom_site_refinement_flags_adp
_atom_site_refinement_flags_occupancy
_atom_site_disorder_assembly
_atom_site_disorder_group
Gd1 Gd 0.5000 0.30036(2) 0.2500 0.01515(8) Uani 1 2 d S T P . .
Gd2 Gd 0.59287(2) 0.29877(2) 0.39374(2) 0.01711(7) Uani 1 1 d . . . . .
Gd3 Gd 0.46499(2) 0.32817(2) 0.41575(2) 0.01736(7) Uani 1 1 d . . . . .
Ni1 Ni 0.42357(2) 0.42047(2) 0.21329(3) 0.01784(14) Uani 1 1 d . . . . .
Ni2 Ni 0.30847(2) 0.40273(2) 0.09046(3) 0.02251(15) Uani 1 1 d . . . . .
Ni3 Ni 0.36496(2) 0.29979(2) 0.26361(3) 0.02059(14) Uani 1 1 d . . . . .
Ni4 Ni 0.61589(2) 0.34573(2) 0.56083(3) 0.02305(15) Uani 1 1 d . . . . .
Ni5 Ni 0.38324(3) 0.22846(3) 0.45912(3) 0.03083(17) Uani 1 1 d . . . . .
O1 O 0.54521(12) 0.36604(12) 0.31591(14) 0.0191(7) Uani 1 1 d . . . . .
O2 O 0.54399(13) 0.28988(13) 0.47362(14) 0.0224(7) Uani 1 1 d . . . . .
O3 O 0.43875(15) 0.31541(14) 0.50975(16) 0.0327(9) Uani 1 1 d . . . . .
O4 O 0.40061(13) 0.26728(14) 0.39774(15) 0.0277(8) Uani 1 1 d . . . . .
O5 O 0.34292(13) 0.35120(13) 0.13406(15) 0.0246(8) Uani 1 1 d . . . . .
O6 O 0.37499(13) 0.35469(13) 0.01863(15) 0.0244(8) Uani 1 1 d . . . . .
O7 O 0.43366(12) 0.34093(12) 0.30292(14) 0.0180(7) Uani 1 1 d . . . . .
O8 O 0.66530(16) 0.25421(16) 0.4460(2) 0.0434(10) Uani 1 1 d . . . . .
O9 O 0.59791(17) 0.20933(15) 0.4141(2) 0.0473(11) Uani 1 1 d . . . . .
O10' O 0.5000 0.1714(11) 0.2500 0.0381(18) Uani 0.184(10) 2 d S T P A 1
O10 O 0.5000 0.2111(2) 0.2500 0.0381(18) Uani 0.816(10) 2 d S T P A 2
O11 O 0.50648(12) 0.27638(12) 0.35550(14) 0.0191(7) Uani 1 1 d . . . . .
H11A H 0.4928 0.2485 0.3439 0.029 Uiso 1 1 d R U . . .
O12 O 0.41190(12) 0.27107(12) 0.20915(14) 0.0212(7) Uani 1 1 d . . . . .
H12A H 0.4220 0.2420 0.2204 0.032 Uiso 1 1 d R U . . .
N1 N 0.51062(15) 0.40031(15) 0.48419(18) 0.0211(9) Uani 1 1 d . . . . .
N2 N 0.55814(16) 0.48184(17) 0.5500(2) 0.0280(10) Uani 1 1 d . . . . .
N3 N 0.56874(15) 0.45007(15) 0.36055(18) 0.0211(9) Uani 1 1 d . . . . .
H3A H 0.5779 0.4808 0.3709 0.025 Uiso 1 1 calc R U . . .
N4 N 0.53383(14) 0.37452(14) 0.37656(17) 0.0172(8) Uani 1 1 d . . . . .
N5 N 0.60637(17) 0.32528(16) 0.63995(19) 0.0259(10) Uani 1 1 d . . . . .
N6 N 0.58587(19) 0.28347(19) 0.74787(19) 0.0346(11) Uani 1 1 d . . . . .
N7 N 0.52538(18) 0.22795(17) 0.5627(2) 0.0324(11) Uani 1 1 d . . . . .
H7A H 0.5131 0.2196 0.5241 0.039 Uiso 1 1 calc R U . . .
H7B H 0.5190 0.2092 0.5932 0.039 Uiso 1 1 calc R U . . .
N8 N 0.56511(16) 0.29913(15) 0.53372(18) 0.0231(9) Uani 1 1 d . . . . .
N9 N 0.37182(18) 0.19021(18) 0.5276(2) 0.0315(11) Uani 1 1 d . . . . .
N10 N 0.3664(2) 0.14348(19) 0.6395(2) 0.0429(13) Uani 1 1 d . . . . .
N11 N 0.4380(2) 0.2875(2) 0.6265(2) 0.0407(13) Uani 1 1 d . . . . .
H11C H 0.4534 0.3156 0.6205 0.049 Uiso 1 1 calc R U . . .
H11B H 0.4368 0.2776 0.6643 0.049 Uiso 1 1 calc R U . . .
N12 N 0.41622(16) 0.27200(16) 0.51951(19) 0.0266(10) Uani 1 1 d . . . . .
N13 N 0.31212(17) 0.24145(18) 0.2362(2) 0.0300(10) Uani 1 1 d . . . . .
N14 N 0.2515(2) 0.1569(2) 0.2109(3) 0.0564(16) Uani 1 1 d . . . . .
N15 N 0.34484(19) 0.19281(19) 0.3930(2) 0.0376(12) Uani 1 1 d . . . . .
H15 H 0.3285 0.1648 0.3964 0.045 Uiso 1 1 calc R U . . .
N16 N 0.37595(17) 0.25428(17) 0.33848(18) 0.0274(10) Uani 1 1 d . . . . .
N17 N 0.31441(16) 0.34435(18) 0.3054(2) 0.0282(10) Uani 1 1 d . . . . .
N18 N 0.2493(2) 0.4121(2) 0.3477(2) 0.0497(15) Uani 1 1 d . . . . .
N19 N 0.28024(16) 0.41238(16) 0.1602(2) 0.0265(10) Uani 1 1 d . . . . .
H19 H 0.2569 0.4349 0.1638 0.032 Uiso 1 1 calc R U . . .
N20 N 0.33375(15) 0.34754(16) 0.19459(18) 0.0224(9) Uani 1 1 d . . . . .
N21 N 0.27103(18) 0.44966(16) 0.0360(2) 0.0313(10) Uani 1 1 d . . . . .
N22 N 0.2137(2) 0.5056(2) -0.0587(3) 0.0586(17) Uani 1 1 d . . . . .
N23 N 0.33417(16) 0.39414(16) -0.0813(2) 0.0259(10) Uani 1 1 d . . . . .
H23A H 0.3224 0.4052 -0.1190 0.031 Uiso 1 1 calc R U . . .
N24 N 0.33839(15) 0.39021(15) 0.02245(19) 0.0219(9) Uani 1 1 d . . . . .
N25 N 0.38764(15) 0.47072(15) 0.24674(19) 0.0212(9) Uani 1 1 d . . . . .
N26 N 0.32913(17) 0.53316(18) 0.3070(2) 0.0325(11) Uani 1 1 d . . . . .
N27 N 0.41342(15) 0.40107(17) 0.39082(19) 0.0255(10) Uani 1 1 d . . . . .
H27 H 0.3987 0.4162 0.4184 0.031 Uiso 1 1 calc R U . . .
N28 N 0.42107(15) 0.39064(15) 0.28836(18) 0.0199(9) Uani 1 1 d . . . . .
C1 C 0.50529(19) 0.4096(2) 0.5432(2) 0.0246(11) Uani 1 1 d . . . . .
H1 H 0.4850 0.3881 0.5629 0.030 Uiso 1 1 calc R U . . .
C2 C 0.52915(19) 0.4501(2) 0.5752(2) 0.0259(11) Uani 1 1 d . . . . .
H2 H 0.5248 0.4555 0.6166 0.031 Uiso 1 1 calc R U . . .
C3 C 0.56366(18) 0.47209(19) 0.4921(2) 0.0228(11) Uani 1 1 d . . . . .
H3 H 0.5843 0.4936 0.4728 0.027 Uiso 1 1 calc R U . . .
C4 C 0.54041(17) 0.43165(18) 0.4590(2) 0.0193(10) Uani 1 1 d . . . . .
C5 C 0.54802(17) 0.41991(17) 0.3956(2) 0.0173(10) Uani 1 1 d . . . . .
C6 C 0.6273(2) 0.3435(2) 0.6949(2) 0.0307(12) Uani 1 1 d . . . . .
H6 H 0.6495 0.3714 0.6975 0.037 Uiso 1 1 calc R U . . .
C7 C 0.6168(2) 0.3219(2) 0.7487(2) 0.0335(13) Uani 1 1 d . . . . .
H7 H 0.6326 0.3354 0.7876 0.040 Uiso 1 1 calc R U . . .
C8 C 0.5655(2) 0.2649(2) 0.6930(2) 0.0308(12) Uani 1 1 d . . . . .
H8 H 0.5435 0.2369 0.6910 0.037 Uiso 1 1 calc R U . . .
C9 C 0.5753(2) 0.28530(19) 0.6381(2) 0.0246(11) Uani 1 1 d . . . . .
C10 C 0.55329(19) 0.26862(19) 0.5750(2) 0.0237(11) Uani 1 1 d . . . . .
C11 C 0.3494(2) 0.1465(2) 0.5287(3) 0.0346(13) Uani 1 1 d . . . . .
H11 H 0.3352 0.1305 0.4908 0.042 Uiso 1 1 calc R U . . .
C12 C 0.3463(2) 0.1239(2) 0.5844(3) 0.0383(14) Uani 1 1 d . . . . .
H12 H 0.3290 0.0929 0.5835 0.046 Uiso 1 1 calc R U . . .
C13 C 0.3891(2) 0.1882(2) 0.6376(3) 0.0391(14) Uani 1 1 d . . . . .
H13 H 0.4037 0.2040 0.6754 0.047 Uiso 1 1 calc R U . . .
C14 C 0.3919(2) 0.2118(2) 0.5828(2) 0.0268(12) Uani 1 1 d . . . . .
C15 C 0.4160(2) 0.2596(2) 0.5771(2) 0.0285(12) Uani 1 1 d . . . . .
C16 C 0.2818(2) 0.2350(2) 0.1812(2) 0.0331(13) Uani 1 1 d . . . . .
H16 H 0.2802 0.2596 0.1498 0.040 Uiso 1 1 calc R U . . .
C17 C 0.2521(3) 0.1917(3) 0.1700(3) 0.0469(17) Uani 1 1 d . . . . .
H17 H 0.2313 0.1875 0.1302 0.056 Uiso 1 1 calc R U . . .
C18 C 0.2823(3) 0.1639(3) 0.2668(3) 0.0494(17) Uani 1 1 d . . . . .
H18 H 0.2832 0.1392 0.2978 0.059 Uiso 1 1 calc R U . . .
C19 C 0.3128(2) 0.2059(2) 0.2802(3) 0.0325(13) Uani 1 1 d . . . . .
C20 C 0.3462(2) 0.2168(2) 0.3397(2) 0.0298(12) Uani 1 1 d . . . . .
C21 C 0.3065(2) 0.3436(2) 0.3635(2) 0.0345(14) Uani 1 1 d . . . . .
H21 H 0.3234 0.3193 0.3914 0.041 Uiso 1 1 calc R U . . .
C22 C 0.2747(2) 0.3770(3) 0.3839(3) 0.0464(17) Uani 1 1 d . . . . .
H22 H 0.2705 0.3751 0.4258 0.056 Uiso 1 1 calc R U . . .
C23 C 0.2575(2) 0.4130(2) 0.2891(3) 0.0370(14) Uani 1 1 d . . . . .
H23 H 0.2407 0.4375 0.2614 0.044 Uiso 1 1 calc R U . . .
C24 C 0.28947(19) 0.3794(2) 0.2680(2) 0.0267(12) Uani 1 1 d . . . . .
C25 C 0.30024(18) 0.38039(19) 0.2044(2) 0.0233(11) Uani 1 1 d . . . . .
C26 C 0.2353(3) 0.4812(2) 0.0468(3) 0.0469(16) Uani 1 1 d . . . . .
H26 H 0.2295 0.4853 0.0878 0.056 Uiso 1 1 calc R U . . .
C27 C 0.2064(3) 0.5081(3) -0.0011(3) 0.061(2) Uani 1 1 d . . . . .
H27A H 0.1802 0.5293 0.0080 0.073 Uiso 1 1 calc R U . . .
C28 C 0.2508(2) 0.4748(2) -0.0695(3) 0.0406(15) Uani 1 1 d . . . . .
H28 H 0.2576 0.4724 -0.1103 0.049 Uiso 1 1 calc R U . . .
C29 C 0.2793(2) 0.44655(19) -0.0233(3) 0.0286(12) Uani 1 1 d . . . . .
C30 C 0.31893(19) 0.40950(19) -0.0304(2) 0.0228(11) Uani 1 1 d . . . . .
C31 C 0.36089(19) 0.50831(19) 0.2168(2) 0.0262(11) Uani 1 1 d . . . . .
H31 H 0.3620 0.5142 0.1745 0.031 Uiso 1 1 calc R U . . .
C32 C 0.3318(2) 0.5385(2) 0.2471(3) 0.0328(13) Uani 1 1 d . . . . .
H32 H 0.3126 0.5644 0.2243 0.039 Uiso 1 1 calc R U . . .
C33 C 0.35631(19) 0.49599(19) 0.3360(2) 0.0254(11) Uani 1 1 d . . . . .
H33 H 0.3560 0.4910 0.3787 0.030 Uiso 1 1 calc R U . . .
C34 C 0.38523(18) 0.46400(19) 0.3067(2) 0.0214(10) Uani 1 1 d . . . . .
C35 C 0.40855(17) 0.41710(18) 0.3337(2) 0.0189(10) Uani 1 1 d . . . . .
C36 C 0.6419(2) 0.2151(2) 0.4476(3) 0.0331(13) Uani 1 1 d . . . . .
C37 C 0.6660(3) 0.1754(3) 0.4897(4) 0.0781(18) Uani 1 1 d D U . . .
C38 C 0.6369(5) 0.1666(6) 0.5398(5) 0.081(2) Uani 0.515(8) 1 d D U P B 1
H38A H 0.6331 0.1980 0.5611 0.097 Uiso 0.515(8) 1 calc R U P B 1
H38B H 0.6554 0.1427 0.5694 0.097 Uiso 0.515(8) 1 calc R U P B 1
H38C H 0.6030 0.1533 0.5221 0.097 Uiso 0.515(8) 1 calc R U P B 1
C39 C 0.7215(4) 0.1809(6) 0.5165(6) 0.078(2) Uani 0.515(8) 1 d D U P B 1
H39A H 0.7268 0.2113 0.5414 0.093 Uiso 0.515(8) 1 calc R U P B 1
H39B H 0.7410 0.1828 0.4829 0.093 Uiso 0.515(8) 1 calc R U P B 1
H39C H 0.7330 0.1521 0.5428 0.093 Uiso 0.515(8) 1 calc R U P B 1
C40 C 0.6609(5) 0.1282(5) 0.4494(6) 0.083(2) Uani 0.515(8) 1 d D U P B 1
H40A H 0.6744 0.0997 0.4749 0.100 Uiso 0.515(8) 1 calc R U P B 1
H40B H 0.6802 0.1325 0.4159 0.100 Uiso 0.515(8) 1 calc R U P B 1
H40C H 0.6247 0.1225 0.4316 0.100 Uiso 0.515(8) 1 calc R U P B 1
C38' C 0.6388(5) 0.1301(4) 0.4992(7) 0.081(2) Uani 0.485(8) 1 d D . P B 2
H38D H 0.6608 0.1013 0.4959 0.097 Uiso 0.485(8) 1 calc R U P B 2
H38E H 0.6076 0.1277 0.4677 0.097 Uiso 0.485(8) 1 calc R U P B 2
H38F H 0.6299 0.1306 0.5405 0.097 Uiso 0.485(8) 1 calc R U P B 2
C39' C 0.7194(4) 0.1616(5) 0.4817(8) 0.078(2) Uani 0.485(8) 1 d D . P B 2
H39D H 0.7332 0.1360 0.5120 0.093 Uiso 0.485(8) 1 calc R U P B 2
H39E H 0.7414 0.1910 0.4882 0.093 Uiso 0.485(8) 1 calc R U P B 2
H39F H 0.7183 0.1488 0.4397 0.093 Uiso 0.485(8) 1 calc R U P B 2
C40' C 0.6753(6) 0.2031(5) 0.5530(6) 0.083(2) Uani 0.485(8) 1 d D U P B 2
H40D H 0.6803 0.1788 0.5868 0.100 Uiso 0.485(8) 1 calc R U P B 2
H40E H 0.6456 0.2240 0.5558 0.100 Uiso 0.485(8) 1 calc R U P B 2
H40F H 0.7059 0.2240 0.5564 0.100 Uiso 0.485(8) 1 calc R U P B 2

loop_
_atom_site_aniso_label
_atom_site_aniso_U_11
_atom_site_aniso_U_22
_atom_site_aniso_U_33
_atom_site_aniso_U_23
_atom_site_aniso_U_13
_atom_site_aniso_U_12
Gd1 0.01605(16) 0.01862(17) 0.01054(16) 0.000 0.00185(12) 0.000
Gd2 0.01766(12) 0.02063(13) 0.01264(12) 0.00128(9) 0.00185(9) 0.00172(9)
Gd3 0.01785(12) 0.02210(13) 0.01255(12) -0.00254(9) 0.00390(9) -0.00244(9)
Ni1 0.0190(3) 0.0177(3) 0.0167(3) -0.0024(2) 0.0030(2) 0.0010(2)
Ni2 0.0216(3) 0.0234(3) 0.0221(3) -0.0025(3) 0.0030(3) 0.0001(3)
Ni3 0.0190(3) 0.0286(4) 0.0145(3) -0.0042(3) 0.0041(2) -0.0053(3)
Ni4 0.0251(3) 0.0271(4) 0.0165(3) -0.0011(3) 0.0028(3) 0.0018(3)
Ni5 0.0336(4) 0.0366(4) 0.0228(4) -0.0024(3) 0.0067(3) -0.0095(3)
O1 0.0204(17) 0.0226(18) 0.0151(16) 0.0000(13) 0.0054(14) -0.0024(14)
O2 0.0272(18) 0.0279(19) 0.0111(16) -0.0003(14) 0.0013(14) -0.0010(15)
O3 0.041(2) 0.036(2) 0.0240(19) -0.0049(17) 0.0139(17) -0.0193(18)
O4 0.0287(19) 0.037(2) 0.0173(17) -0.0010(15) 0.0026(15) -0.0104(17)
O5 0.0262(18) 0.0291(19) 0.0189(17) -0.0035(15) 0.0056(15) -0.0005(15)
O6 0.0253(18) 0.029(2) 0.0189(17) -0.0003(15) 0.0037(15) 0.0028(15)
O7 0.0217(17) 0.0163(16) 0.0162(16) -0.0017(13) 0.0038(13) 0.0011(14)
O8 0.034(2) 0.040(3) 0.051(3) 0.005(2) -0.007(2) 0.007(2)
O9 0.046(3) 0.026(2) 0.068(3) 0.009(2) 0.007(2) 0.0037(19)
O10' 0.068(5) 0.019(3) 0.025(3) 0.000 0.002(3) 0.000
O10 0.068(5) 0.019(3) 0.025(3) 0.000 0.002(3) 0.000
O11 0.0239(17) 0.0194(17) 0.0139(16) -0.0020(13) 0.0036(14) -0.0029(14)
O12 0.0252(18) 0.0217(18) 0.0173(17) -0.0024(14) 0.0054(14) -0.0017(15)
N1 0.020(2) 0.022(2) 0.020(2) -0.0038(17) 0.0012(17) 0.0027(17)
N2 0.023(2) 0.030(2) 0.030(2) -0.008(2) 0.0005(19) 0.0027(19)
N3 0.026(2) 0.015(2) 0.022(2) -0.0043(17) 0.0026(18) -0.0050(17)
N4 0.019(2) 0.021(2) 0.0111(18) -0.0019(16) 0.0015(16) 0.0001(16)
N5 0.030(2) 0.030(2) 0.018(2) -0.0011(18) 0.0069(18) 0.004(2)
N6 0.044(3) 0.046(3) 0.014(2) 0.004(2) 0.005(2) 0.013(2)
N7 0.048(3) 0.028(3) 0.020(2) 0.0040(19) 0.005(2) -0.007(2)
N8 0.029(2) 0.028(2) 0.012(2) -0.0001(17) 0.0049(18) 0.0055(19)
N9 0.035(3) 0.034(3) 0.028(2) -0.003(2) 0.011(2) -0.009(2)
N10 0.055(3) 0.041(3) 0.034(3) 0.001(2) 0.011(2) -0.014(3)
N11 0.055(3) 0.048(3) 0.022(2) -0.007(2) 0.015(2) -0.020(3)
N12 0.030(2) 0.031(2) 0.021(2) -0.0012(19) 0.0104(19) -0.007(2)
N13 0.027(2) 0.040(3) 0.024(2) -0.006(2) 0.0088(19) -0.010(2)
N14 0.065(4) 0.059(4) 0.040(3) -0.003(3) -0.005(3) -0.037(3)
N15 0.045(3) 0.039(3) 0.028(3) 0.004(2) 0.003(2) -0.017(2)
N16 0.035(2) 0.037(3) 0.011(2) -0.0053(18) 0.0077(18) -0.010(2)
N17 0.017(2) 0.042(3) 0.024(2) -0.008(2) 0.0017(18) -0.007(2)
N18 0.043(3) 0.074(4) 0.036(3) -0.017(3) 0.017(3) 0.005(3)
N19 0.024(2) 0.025(2) 0.030(2) -0.0074(19) 0.0044(19) 0.0042(19)
N20 0.022(2) 0.034(2) 0.0119(19) -0.0050(17) 0.0030(17) 0.0000(19)
N21 0.036(3) 0.021(2) 0.038(3) -0.003(2) 0.009(2) 0.002(2)
N22 0.060(4) 0.055(4) 0.065(4) 0.036(3) 0.021(3) 0.024(3)
N23 0.025(2) 0.028(2) 0.024(2) 0.0037(19) 0.0033(18) -0.0063(19)
N24 0.018(2) 0.021(2) 0.025(2) 0.0034(18) 0.0022(17) 0.0028(17)
N25 0.022(2) 0.017(2) 0.024(2) -0.0058(17) 0.0022(17) -0.0001(17)
N26 0.033(3) 0.036(3) 0.026(2) -0.011(2) 0.000(2) 0.009(2)
N27 0.021(2) 0.039(3) 0.016(2) -0.0071(19) 0.0034(17) 0.0047(19)
N28 0.018(2) 0.020(2) 0.021(2) -0.0022(17) 0.0025(17) 0.0008(17)
C1 0.027(3) 0.031(3) 0.017(2) -0.003(2) 0.006(2) 0.003(2)
C2 0.026(3) 0.031(3) 0.019(2) -0.009(2) -0.001(2) 0.006(2)
C3 0.020(2) 0.023(3) 0.023(3) -0.002(2) -0.001(2) 0.001(2)
C4 0.016(2) 0.022(2) 0.019(2) -0.002(2) 0.0005(19) 0.006(2)
C5 0.012(2) 0.020(2) 0.017(2) -0.0012(19) -0.0025(18) 0.0030(19)
C6 0.037(3) 0.035(3) 0.018(3) -0.005(2) 0.002(2) 0.001(3)
C7 0.044(3) 0.038(3) 0.019(3) -0.003(2) 0.006(2) -0.002(3)
C8 0.037(3) 0.032(3) 0.023(3) 0.002(2) 0.004(2) 0.005(2)
C9 0.029(3) 0.027(3) 0.020(3) 0.002(2) 0.010(2) 0.009(2)
C10 0.025(3) 0.023(3) 0.023(3) 0.000(2) 0.004(2) 0.004(2)
C11 0.036(3) 0.035(3) 0.034(3) -0.006(3) 0.010(3) -0.011(3)
C12 0.048(4) 0.038(3) 0.032(3) -0.003(3) 0.014(3) -0.015(3)
C13 0.047(4) 0.043(3) 0.029(3) -0.004(3) 0.012(3) -0.012(3)
C14 0.028(3) 0.033(3) 0.021(3) -0.001(2) 0.008(2) -0.001(2)
C15 0.035(3) 0.034(3) 0.018(3) -0.007(2) 0.009(2) -0.009(2)
C16 0.027(3) 0.048(4) 0.024(3) -0.007(3) 0.003(2) -0.012(3)
C17 0.049(4) 0.059(4) 0.028(3) -0.004(3) -0.003(3) -0.024(3)
C18 0.062(4) 0.044(4) 0.040(4) 0.003(3) 0.004(3) -0.023(3)
C19 0.032(3) 0.040(3) 0.026(3) 0.002(2) 0.005(2) -0.011(3)
C20 0.036(3) 0.031(3) 0.023(3) -0.001(2) 0.008(2) -0.014(3)
C21 0.024(3) 0.060(4) 0.022(3) -0.006(3) 0.011(2) -0.002(3)
C22 0.036(3) 0.080(5) 0.027(3) -0.002(3) 0.014(3) 0.005(3)
C23 0.029(3) 0.052(4) 0.032(3) -0.010(3) 0.010(3) 0.000(3)
C24 0.025(3) 0.033(3) 0.023(3) -0.008(2) 0.009(2) -0.007(2)
C25 0.014(2) 0.030(3) 0.025(3) -0.011(2) 0.002(2) -0.005(2)
C26 0.061(4) 0.033(3) 0.051(4) 0.004(3) 0.023(3) 0.013(3)
C27 0.075(5) 0.052(4) 0.064(5) 0.027(4) 0.038(4) 0.038(4)
C28 0.036(3) 0.042(4) 0.047(4) 0.020(3) 0.017(3) 0.007(3)
C29 0.029(3) 0.022(3) 0.037(3) 0.005(2) 0.010(2) -0.004(2)
C30 0.024(3) 0.025(3) 0.020(3) 0.000(2) 0.004(2) -0.005(2)
C31 0.026(3) 0.024(3) 0.027(3) -0.002(2) 0.000(2) 0.002(2)
C32 0.037(3) 0.028(3) 0.031(3) -0.004(2) -0.001(2) 0.011(2)
C33 0.023(3) 0.031(3) 0.020(3) -0.010(2) -0.003(2) 0.005(2)
C34 0.017(2) 0.027(3) 0.018(2) -0.007(2) -0.0045(19) 0.001(2)
C35 0.016(2) 0.021(2) 0.020(2) -0.006(2) 0.0034(19) 0.0002(19)
C36 0.032(3) 0.038(3) 0.030(3) 0.005(3) 0.007(3) 0.013(3)
C37 0.087(4) 0.074(4) 0.077(4) 0.033(3) 0.023(3) 0.028(3)
C38 0.090(4) 0.076(4) 0.079(4) 0.033(3) 0.023(4) 0.025(4)
C39 0.086(4) 0.073(4) 0.077(4) 0.033(3) 0.020(4) 0.030(3)
C40 0.092(4) 0.079(4) 0.081(4) 0.029(3) 0.019(3) 0.023(3)
C38' 0.090(4) 0.076(4) 0.079(4) 0.033(3) 0.023(4) 0.025(4)
C39' 0.086(4) 0.073(4) 0.077(4) 0.033(3) 0.020(4) 0.030(3)
C40' 0.092(4) 0.079(4) 0.081(4) 0.029(3) 0.019(3) 0.023(3)

loop_
_atom_type_symbol
_atom_type_description
_atom_type_scat_dispersion_real
_atom_type_scat_dispersion_imag
_atom_type_scat_source
C C 0.0033 0.0016 'International Tables Vol C Tables 4.2.6.8 and 6.1.1.4'
H H 0.0000 0.0000 'International Tables Vol C Tables 4.2.6.8 and 6.1.1.4'
N N 0.0061 0.0033 'International Tables Vol C Tables 4.2.6.8 and 6.1.1.4'
O O 0.0106 0.0060 'International Tables Vol C Tables 4.2.6.8 and 6.1.1.4'
Ni Ni 0.3393 1.1124 'International Tables Vol C Tables 4.2.6.8 and 6.1.1.4'
Gd Gd -0.1653 3.9035 'International Tables Vol C Tables 4.2.6.8 and 6.1.1.4'

loop_
_geom_angle_atom_site_label_1
_geom_angle_atom_site_label_2
_geom_angle_atom_site_label_3
_geom_angle
_geom_angle_site_symmetry_1
_geom_angle_site_symmetry_3
O11 Gd1 O11 148.55(16) 2_655 .
O11 Gd1 O10 74.27(8) 2_655 .
O11 Gd1 O10 74.27(8) . .
O11 Gd1 O1 135.10(10) 2_655 .
O11 Gd1 O1 71.47(11) . .
O10 Gd1 O1 136.10(8) . .
O11 Gd1 O1 71.47(11) 2_655 2_655
O11 Gd1 O1 135.10(10) . 2_655
O10 Gd1 O1 136.10(8) . 2_655
O1 Gd1 O1 87.80(15) . 2_655
O11 Gd1 O12 99.09(11) 2_655 2_655
O11 Gd1 O12 70.70(10) . 2_655
O10 Gd1 O12 71.44(8) . 2_655
O1 Gd1 O12 71.88(11) . 2_655
O1 Gd1 O12 140.33(10) 2_655 2_655
O11 Gd1 O12 70.70(10) 2_655 .
O11 Gd1 O12 99.09(11) . .
O10 Gd1 O12 71.44(8) . .
O1 Gd1 O12 140.33(10) . .
O1 Gd1 O12 71.88(11) 2_655 .
O12 Gd1 O12 142.88(16) 2_655 .
O11 Gd1 O7 66.42(10) 2_655 2_655
O11 Gd1 O7 129.31(10) . 2_655
O10 Gd1 O7 115.51(7) . 2_655
O1 Gd1 O7 69.77(10) . 2_655
O1 Gd1 O7 74.05(10) 2_655 2_655
O12 Gd1 O7 67.09(10) 2_655 2_655
O12 Gd1 O7 131.57(10) . 2_655
O11 Gd1 O7 129.31(10) 2_655 .
O11 Gd1 O7 66.42(10) . .
O10 Gd1 O7 115.51(7) . .
O1 Gd1 O7 74.05(10) . .
O1 Gd1 O7 69.76(10) 2_655 .
O12 Gd1 O7 131.57(10) 2_655 .
O12 Gd1 O7 67.09(10) . .
O7 Gd1 O7 128.98(14) 2_655 .
O11 Gd1 Gd2 40.16(8) 2_655 2_655
O11 Gd1 Gd2 139.28(8) . 2_655
O10 Gd1 Gd2 89.325(6) . 2_655
O1 Gd1 Gd2 134.54(8) . 2_655
O1 Gd1 Gd2 46.81(8) 2_655 2_655
O12 Gd1 Gd2 139.11(7) 2_655 2_655
O12 Gd1 Gd2 40.23(7) . 2_655
O7 Gd1 Gd2 91.41(7) 2_655 2_655
O7 Gd1 Gd2 89.17(7) . 2_655
O11 Gd1 Gd3 31.80(8) 2_655 2_655
O11 Gd1 Gd3 162.08(8) . 2_655
O10 Gd1 Gd3 100.794(6) . 2_655
O1 Gd1 Gd3 103.37(7) . 2_655
O1 Gd1 Gd3 59.92(7) 2_655 2_655
O12 Gd1 Gd3 91.38(7) 2_655 2_655
O12 Gd1 Gd3 95.46(7) . 2_655
O7 Gd1 Gd3 36.88(7) 2_655 2_655
O7 Gd1 Gd3 129.68(7) . 2_655
Gd2 Gd1 Gd3 56.312(5) 2_655 2_655
O11 Gd1 H11A 130.0 2_655 .
O11 Gd1 H11A 19.6 . .
O10 Gd1 H11A 56.5 . .
O1 Gd1 H11A 91.1 . .
O1 Gd1 H11A 140.9 2_655 .
O12 Gd1 H11A 74.9 2_655 .
O12 Gd1 H11A 84.8 . .
O7 Gd1 H11A 141.0 2_655 .
O7 Gd1 H11A 72.4 . .
Gd2 Gd1 H11A 124.2 2_655 .
Gd3 Gd1 H11A 156.1 2_655 .
O11 Gd1 H12A 71.5 2_655 .
O11 Gd1 H12A 89.3 . .
O10 Gd1 H12A 52.6 . .
O1 Gd1 H12A 150.2 . .
O1 Gd1 H12A 90.4 2_655 .
O12 Gd1 H12A 123.9 2_655 .
O12 Gd1 H12A 19.2 . .
O7 Gd1 H12A 137.8 2_655 .
O7 Gd1 H12A 77.4 . .
Gd2 Gd1 H12A 52.5 2_655 .
Gd3 Gd1 H12A 101.4 2_655 .
H11A Gd1 H12A 72.0 . .
O12 Gd2 O11 72.88(11) 2_655 .
O12 Gd2 O8 101.37(13) 2_655 .
O11 Gd2 O8 133.42(13) . .
O12 Gd2 O5 81.61(11) 2_655 2_655
O11 Gd2 O5 138.88(11) . 2_655
O8 Gd2 O5 82.38(14) . 2_655
O12 Gd2 O2 137.24(11) 2_655 .
O11 Gd2 O2 67.03(11) . .
O8 Gd2 O2 95.63(14) . .
O5 Gd2 O2 139.86(11) 2_655 .
O12 Gd2 O9 81.69(14) 2_655 .
O11 Gd2 O9 80.27(13) . .
O8 Gd2 O9 53.37(15) . .
O5 Gd2 O9 127.74(13) 2_655 .
O2 Gd2 O9 77.63(14) . .
O12 Gd2 O6 152.70(11) 2_655 2_655
O11 Gd2 O6 127.06(11) . 2_655
O8 Gd2 O6 78.42(14) . 2_655
O5 Gd2 O6 71.25(11) 2_655 2_655
O2 Gd2 O6 69.12(11) . 2_655
O9 Gd2 O6 117.28(14) . 2_655
O12 Gd2 N4 100.87(11) 2_655 .
O11 Gd2 N4 67.84(12) . .
O8 Gd2 N4 153.37(14) . .
O5 Gd2 N4 86.56(12) 2_655 .
O2 Gd2 N4 77.54(12) . .
O9 Gd2 N4 145.28(14) . .
O6 Gd2 N4 75.09(12) 2_655 .
O12 Gd2 O1 70.34(10) 2_655 .
O11 Gd2 O1 68.25(10) . .
O8 Gd2 O1 154.88(13) . .
O5 Gd2 O1 73.07(11) 2_655 .
O2 Gd2 O1 106.46(10) . .
O9 Gd2 O1 142.58(13) . .
O6 Gd2 O1 98.13(11) 2_655 .
N4 Gd2 O1 32.06(10) . .
O3 Gd3 O11 131.84(13) . .
O3 Gd3 O4 73.53(12) . .
O11 Gd3 O4 83.98(12) . .
O3 Gd3 N27 94.01(14) . .
O11 Gd3 N27 132.00(12) . .
O4 Gd3 N27 99.46(14) . .
O3 Gd3 O2 81.30(13) . .
O11 Gd3 O2 66.18(11) . .
O4 Gd3 O2 108.60(12) . .
N27 Gd3 O2 148.72(13) . .
O3 Gd3 O7 143.65(12) . .
O11 Gd3 O7 67.86(10) . .
O4 Gd3 O7 80.24(11) . .
N27 Gd3 O7 65.71(12) . .
O2 Gd3 O7 131.70(10) . .
O3 Gd3 N4 137.80(12) . .
O11 Gd3 N4 69.40(12) . .
O4 Gd3 N4 148.02(12) . .
N27 Gd3 N4 86.42(13) . .
O2 Gd3 N4 77.16(12) . .
O7 Gd3 N4 73.61(11) . .
O3 Gd3 N1 77.45(12) . .
O11 Gd3 N1 123.49(12) . .
O4 Gd3 N1 149.43(12) . .
N27 Gd3 N1 73.01(13) . .
O2 Gd3 N1 75.79(12) . .
O7 Gd3 N1 120.29(11) . .
N4 Gd3 N1 62.34(12) . .
N28 Ni1 N3 175.80(18) . 2_655
N28 Ni1 O1 93.39(15) . 2_655
N3 Ni1 O1 84.65(15) 2_655 2_655
N28 Ni1 N25 81.82(17) . .
N3 Ni1 N25 100.39(18) 2_655 .
O1 Ni1 N25 173.82(16) 2_655 .
O5 Ni2 N19 85.03(17) . .
O5 Ni2 N24 92.06(16) . .
N19 Ni2 N24 177.08(19) . .
O5 Ni2 N21 171.94(18) . .
N19 Ni2 N21 100.62(19) . .
N24 Ni2 N21 82.25(18) . .
N16 Ni3 O12 103.67(16) . .
N16 Ni3 N20 163.65(17) . .
O12 Ni3 N20 90.62(15) . .
N16 Ni3 N13 76.71(18) . .
O12 Ni3 N13 89.94(15) . .
N20 Ni3 N13 95.70(18) . .
N16 Ni3 N17 89.84(18) . .
O12 Ni3 N17 166.24(16) . .
N20 Ni3 N17 76.39(17) . .
N13 Ni3 N17 95.78(17) . .
N16 Ni3 O7 90.13(15) . .
O12 Ni3 O7 82.21(12) . .
N20 Ni3 O7 99.77(15) . .
N13 Ni3 O7 162.70(16) . .
N17 Ni3 O7 95.36(14) . .
O6 Ni4 N23 85.54(17) 2_655 2_655
O6 Ni4 N8 90.06(16) 2_655 .
N23 Ni4 N8 175.34(18) 2_655 .
O6 Ni4 N5 170.62(18) 2_655 .
N23 Ni4 N5 101.22(19) 2_655 .
N8 Ni4 N5 83.33(18) . .
O4 Ni5 N12 90.91(17) . .
O4 Ni5 N15 84.11(18) . .
N12 Ni5 N15 171.6(2) . .
O4 Ni5 N9 174.12(18) . .
N12 Ni5 N9 84.25(19) . .
N15 Ni5 N9 101.1(2) . .
N4 O1 Ni1 112.4(2) . 2_655
N4 O1 Gd1 119.8(2) . .
Ni1 O1 Gd1 124.47(14) 2_655 .
N4 O1 Gd2 70.6(2) . .
Ni1 O1 Gd2 124.90(15) 2_655 .
Gd1 O1 Gd2 90.66(11) . .
N8 O2 Gd2 120.9(3) . .
N8 O2 Gd3 125.6(3) . .
Gd2 O2 Gd3 96.19(11) . .
N12 O3 Gd3 119.0(3) . .
N16 O4 Ni5 114.0(3) . .
N16 O4 Gd3 122.4(3) . .
Ni5 O4 Gd3 123.35(17) . .
N20 O5 Ni2 113.0(3) . .
N20 O5 Gd2 117.6(3) . 2_655
Ni2 O5 Gd2 128.85(16) . 2_655
N24 O6 Ni4 111.9(3) . 2_655
N24 O6 Gd2 121.4(3) . 2_655
Ni4 O6 Gd2 125.31(17) 2_655 2_655
N28 O7 Ni3 104.4(2) . .
N28 O7 Gd3 112.4(2) . .
Ni3 O7 Gd3 115.22(13) . .
N28 O7 Gd1 117.6(2) . .
Ni3 O7 Gd1 101.78(12) . .
Gd3 O7 Gd1 105.41(12) . .
C36 O8 Gd2 94.4(3) . .
C36 O9 Gd2 89.9(3) . .
Gd3 O11 Gd2 100.17(12) . .
Gd3 O11 Gd1 115.73(13) . .
Gd2 O11 Gd1 99.49(11) . .
Gd3 O11 H11A 118.3 . .
Gd2 O11 H11A 131.4 . .
Gd1 O11 H11A 89.9 . .
Ni3 O12 Gd2 120.92(16) . 2_655
Ni3 O12 Gd1 107.98(13) . .
Gd2 O12 Gd1 97.15(11) 2_655 .
Ni3 O12 H12A 111.8 . .
Gd2 O12 H12A 121.9 2_655 .
Gd1 O12 H12A 87.9 . .
C4 N1 C1 117.0(4) . .
C4 N1 Gd3 118.4(3) . .
C1 N1 Gd3 124.6(3) . .
C3 N2 C2 116.4(4) . .
C5 N3 Ni1 112.1(3) . 2_655
C5 N3 H3A 123.9 . .
Ni1 N3 H3A 123.9 2_655 .
C5 N4 O1 110.0(4) . .
C5 N4 Gd3 122.4(3) . .
O1 N4 Gd3 122.3(2) . .
C5 N4 Gd2 123.9(3) . .
O1 N4 Gd2 77.3(2) . .
Gd3 N4 Gd2 91.18(13) . .
C6 N5 C9 118.2(4) . .
C6 N5 Ni4 128.7(4) . .
C9 N5 Ni4 113.0(3) . .
C7 N6 C8 117.2(5) . .
C10 N7 H7A 120.0 . .
C10 N7 H7B 120.0 . .
H7A N7 H7B 120.0 . .
C10 N8 O2 116.8(4) . .
C10 N8 Ni4 117.2(3) . .
O2 N8 Ni4 125.4(3) . .
C11 N9 C14 117.9(5) . .
C11 N9 Ni5 129.6(4) . .
C14 N9 Ni5 112.5(4) . .
C12 N10 C13 115.4(5) . .
C15 N11 H11C 120.0 . .
C15 N11 H11B 120.0 . .
H11C N11 H11B 120.0 . .
C15 N12 O3 117.2(4) . .
C15 N12 Ni5 116.2(4) . .
O3 N12 Ni5 126.6(3) . .
C16 N13 C19 118.7(5) . .
C16 N13 Ni3 127.6(4) . .
C19 N13 Ni3 113.6(4) . .
C17 N14 C18 116.2(5) . .
C20 N15 Ni5 109.3(4) . .
C20 N15 H15 125.4 . .
Ni5 N15 H15 125.4 . .
C20 N16 O4 111.3(4) . .
C20 N16 Ni3 119.7(4) . .
O4 N16 Ni3 125.4(3) . .
C21 N17 C24 116.6(5) . .
C21 N17 Ni3 129.0(4) . .
C24 N17 Ni3 114.3(3) . .
C22 N18 C23 115.5(5) . .
C25 N19 Ni2 110.2(3) . .
C25 N19 H19 124.9 . .
Ni2 N19 H19 124.9 . .
C25 N20 O5 110.8(4) . .
C25 N20 Ni3 120.0(3) . .
O5 N20 Ni3 129.1(3) . .
C26 N21 C29 117.3(5) . .
C26 N21 Ni2 128.5(4) . .
C29 N21 Ni2 113.8(4) . .
C27 N22 C28 116.5(6) . .
C30 N23 Ni4 109.4(3) . 2_655
C30 N23 H23A 125.3 . .
Ni4 N23 H23A 125.3 2_655 .
C30 N24 O6 113.2(4) . .
C30 N24 Ni2 119.6(3) . .
O6 N24 Ni2 126.2(3) . .
C31 N25 C34 117.7(4) . .
C31 N25 Ni1 127.9(3) . .
C34 N25 Ni1 114.0(3) . .
C33 N26 C32 115.4(4) . .
C35 N27 Gd3 116.0(3) . .
C35 N27 H27 122.0 . .
Gd3 N27 H27 122.0 . .
C35 N28 O7 115.3(4) . .
C35 N28 Ni1 119.8(3) . .
O7 N28 Ni1 124.9(3) . .
N1 C1 C2 120.7(5) . .
N1 C1 H1 119.6 . .
C2 C1 H1 119.6 . .
N2 C2 C1 122.5(5) . .
N2 C2 H2 118.8 . .
C1 C2 H2 118.8 . .
N2 C3 C4 122.4(5) . .
N2 C3 H3 118.8 . .
C4 C3 H3 118.8 . .
N1 C4 C3 121.1(4) . .
N1 C4 C5 116.6(4) . .
C3 C4 C5 122.3(4) . .
N3 C5 N4 120.9(4) . .
N3 C5 C4 124.7(4) . .
N4 C5 C4 114.4(4) . .
N5 C6 C7 120.2(5) . .
N5 C6 H6 119.9 . .
C7 C6 H6 119.9 . .
N6 C7 C6 122.5(5) . .
N6 C7 H7 118.7 . .
C6 C7 H7 118.7 . .
N6 C8 C9 121.9(5) . .
N6 C8 H8 119.0 . .
C9 C8 H8 119.0 . .
N5 C9 C8 119.9(5) . .
N5 C9 C10 113.9(4) . .
C8 C9 C10 126.2(5) . .
N8 C10 N7 125.4(5) . .
N8 C10 C9 111.0(4) . .
N7 C10 C9 123.6(5) . .
N9 C11 C12 120.6(5) . .
N9 C11 H11 119.7 . .
C12 C11 H11 119.7 . .
N10 C12 C11 123.2(5) . .
N10 C12 H12 118.4 . .
C11 C12 H12 118.4 . .
N10 C13 C14 122.4(6) . .
N10 C13 H13 118.8 . .
C14 C13 H13 118.8 . .
N9 C14 C13 120.5(5) . .
N9 C14 C15 114.0(4) . .
C13 C14 C15 125.5(5) . .
N12 C15 N11 123.4(5) . .
N12 C15 C14 113.0(4) . .
N11 C15 C14 123.5(5) . .
N13 C16 C17 119.4(6) . .
N13 C16 H16 120.3 . .
C17 C16 H16 120.3 . .
N14 C17 C16 123.9(6) . .
N14 C17 H17 118.1 . .
C16 C17 H17 118.1 . .
N14 C18 C19 122.4(6) . .
N14 C18 H18 118.8 . .
C19 C18 H18 118.8 . .
N13 C19 C18 119.5(5) . .
N13 C19 C20 114.9(5) . .
C18 C19 C20 125.6(5) . .
N16 C20 N15 120.8(5) . .
N16 C20 C19 114.2(5) . .
N15 C20 C19 124.9(5) . .
N17 C21 C22 121.5(6) . .
N17 C21 H21 119.2 . .
C22 C21 H21 119.2 . .
N18 C22 C21 123.1(5) . .
N18 C22 H22 118.5 . .
C21 C22 H22 118.5 . .
N18 C23 C24 121.9(6) . .
N18 C23 H23 119.1 . .
C24 C23 H23 119.1 . .
N17 C24 C23 121.4(5) . .
N17 C24 C25 115.5(4) . .
C23 C24 C25 123.0(5) . .
N20 C25 N19 120.8(5) . .
N20 C25 C24 113.8(5) . .
N19 C25 C24 125.4(5) . .
N21 C26 C27 120.8(6) . .
N21 C26 H26 119.6 . .
C27 C26 H26 119.6 . .
N22 C27 C26 122.8(6) . .
N22 C27 H27A 118.6 . .
C26 C27 H27A 118.6 . .
N22 C28 C29 122.1(6) . .
N22 C28 H28 119.0 . .
C29 C28 H28 119.0 . .
N21 C29 C28 120.4(5) . .
N21 C29 C30 112.8(5) . .
C28 C29 C30 126.7(5) . .
N24 C30 N23 120.0(5) . .
N24 C30 C29 110.4(4) . .
N23 C30 C29 129.5(5) . .
N25 C31 C32 120.3(5) . .
N25 C31 H31 119.8 . .
C32 C31 H31 119.8 . .
N26 C32 C31 123.3(5) . .
N26 C32 H32 118.3 . .
C31 C32 H32 118.3 . .
N26 C33 C34 122.9(5) . .
N26 C33 H33 118.5 . .
C34 C33 H33 118.5 . .
N25 C34 C33 120.2(5) . .
N25 C34 C35 114.5(4) . .
C33 C34 C35 124.7(4) . .
N27 C35 N28 123.6(4) . .
N27 C35 C34 128.6(4) . .
N28 C35 C34 107.7(4) . .
O8 C36 O9 120.3(5) . .
O8 C36 C37 118.3(6) . .
O9 C36 C37 121.3(6) . .
C38' C37 C36 121.8(9) . .
C38 C37 C36 110.8(8) . .
C38 C37 C39 109.8(6) . .
C36 C37 C39 117.2(8) . .
C38' C37 C39' 108.3(7) . .
C36 C37 C39' 114.3(8) . .
C38 C37 C40 107.1(6) . .
C36 C37 C40 104.7(8) . .
C39 C37 C40 106.5(6) . .
C38' C37 C40' 105.9(6) . .
C36 C37 C40' 101.0(8) . .
C39' C37 C40' 103.1(6) . .
C37 C38 H38A 109.5 . .
C37 C38 H38B 109.5 . .
H38A C38 H38B 109.5 . .
C37 C38 H38C 109.5 . .
H38A C38 H38C 109.5 . .
H38B C38 H38C 109.5 . .
C37 C39 H39A 109.5 . .
C37 C39 H39B 109.5 . .
H39A C39 H39B 109.5 . .
C37 C39 H39C 109.5 . .
H39A C39 H39C 109.5 . .
H39B C39 H39C 109.5 . .
C37 C40 H40A 109.5 . .
C37 C40 H40B 109.5 . .
H40A C40 H40B 109.5 . .
C37 C40 H40C 109.5 . .
H40A C40 H40C 109.5 . .
H40B C40 H40C 109.5 . .
C37 C38' H38D 109.5 . .
C37 C38' H38E 109.5 . .
H38D C38' H38E 109.5 . .
C37 C38' H38F 109.5 . .
H38D C38' H38F 109.5 . .
H38E C38' H38F 109.5 . .
C37 C39' H39D 109.5 . .
C37 C39' H39E 109.5 . .
H39D C39' H39E 109.5 . .
C37 C39' H39F 109.5 . .
H39D C39' H39F 109.5 . .
H39E C39' H39F 109.5 . .
C37 C40' H40D 109.5 . .
C37 C40' H40E 109.5 . .
H40D C40' H40E 109.5 . .
C37 C40' H40F 109.5 . .
H40D C40' H40F 109.5 . .
H40E C40' H40F 109.5 . .

loop_
_geom_bond_atom_site_label_1
_geom_bond_atom_site_label_2
_geom_bond_distance
_geom_bond_site_symmetry_2
Gd1 O11 2.382(3) 2_655
Gd1 O11 2.382(3) .
Gd1 O10 2.402(6) .
Gd1 O1 2.453(3) .
Gd1 O1 2.453(3) 2_655
Gd1 O12 2.476(3) 2_655
Gd1 O12 2.476(3) .
Gd1 O7 2.535(3) 2_655
Gd1 O7 2.535(3) .
Gd1 Gd2 3.6283(2) 2_655
Gd1 Gd3 3.9956(2) 2_655
Gd1 H11A 2.5280 .
Gd1 H12A 2.5881 .
Gd2 O12 2.362(3) 2_655
Gd2 O11 2.372(3) .
Gd2 O8 2.375(4) .
Gd2 O5 2.381(3) 2_655
Gd2 O2 2.384(3) .
Gd2 O9 2.447(4) .
Gd2 O6 2.468(3) 2_655
Gd2 N4 2.558(4) .
Gd2 O1 2.646(3) .
Gd3 O3 2.326(3) .
Gd3 O11 2.337(3) .
Gd3 O4 2.349(3) .
Gd3 N27 2.398(4) .
Gd3 O2 2.469(3) .
Gd3 O7 2.488(3) .
Gd3 N4 2.498(4) .
Gd3 N1 2.612(4) .
Ni1 N28 1.847(4) .
Ni1 N3 1.853(4) 2_655
Ni1 O1 1.856(3) 2_655
Ni1 N25 1.883(4) .
Ni2 O5 1.831(4) .
Ni2 N19 1.848(4) .
Ni2 N24 1.851(4) .
Ni2 N21 1.891(5) .
Ni3 N16 2.028(4) .
Ni3 O12 2.037(3) .
Ni3 N20 2.042(4) .
Ni3 N13 2.118(4) .
Ni3 N17 2.133(4) .
Ni3 O7 2.173(3) .
Ni4 O6 1.823(3) 2_655
Ni4 N23 1.855(4) 2_655
Ni4 N8 1.858(4) .
Ni4 N5 1.885(4) .
Ni5 O4 1.833(3) .
Ni5 N12 1.862(4) .
Ni5 N15 1.876(5) .
Ni5 N9 1.894(5) .
O1 N4 1.439(5) .
O1 Ni1 1.856(3) 2_655
O2 N8 1.358(5) .
O3 N12 1.348(6) .
O4 N16 1.389(5) .
O5 N20 1.400(5) .
O5 Gd2 2.381(3) 2_655
O6 N24 1.378(5) .
O6 Ni4 1.824(3) 2_655
O6 Gd2 2.468(3) 2_655
O7 N28 1.402(5) .
O8 C36 1.227(7) .
O9 C36 1.270(7) .
O11 H11A 0.8501 .
O12 Gd2 2.362(3) 2_655
O12 H12A 0.8500 .
N1 C4 1.345(6) .
N1 C1 1.355(6) .
N2 C3 1.334(6) .
N2 C2 1.339(7) .
N3 C5 1.309(6) .
N3 Ni1 1.853(4) 2_655
N3 H3A 0.8800 .
N4 C5 1.323(6) .
N5 C6 1.325(7) .
N5 C9 1.353(7) .
N6 C7 1.320(8) .
N6 C8 1.324(7) .
N7 C10 1.322(7) .
N7 H7A 0.8800 .
N7 H7B 0.8800 .
N8 C10 1.304(6) .
N9 C11 1.321(7) .
N9 C14 1.362(7) .
N10 C12 1.336(8) .
N10 C13 1.352(8) .
N11 C15 1.358(7) .
N11 H11C 0.8800 .
N11 H11B 0.8800 .
N12 C15 1.311(6) .
N13 C16 1.334(7) .
N13 C19 1.356(7) .
N14 C17 1.301(9) .
N14 C18 1.355(8) .
N15 C20 1.345(7) .
N15 H15 0.8800 .
N16 C20 1.286(7) .
N17 C21 1.333(7) .
N17 C24 1.341(7) .
N18 C22 1.334(9) .
N18 C23 1.346(7) .
N19 C25 1.331(7) .
N19 H19 0.8800 .
N20 C25 1.302(6) .
N21 C26 1.328(7) .
N21 C29 1.363(7) .
N22 C27 1.318(9) .
N22 C28 1.344(8) .
N23 C30 1.325(6) .
N23 Ni4 1.855(4) 2_655
N23 H23A 0.8800 .
N24 C30 1.290(6) .
N25 C31 1.337(6) .
N25 C34 1.343(6) .
N26 C33 1.326(7) .
N26 C32 1.339(7) .
N27 C35 1.311(6) .
N27 H27 0.8800 .
N28 C35 1.317(6) .
C1 C2 1.385(7) .
C1 H1 0.9500 .
C2 H2 0.9500 .
C3 C4 1.388(7) .
C3 H3 0.9500 .
C4 C5 1.480(6) .
C6 C7 1.393(8) .
C6 H6 0.9500 .
C7 H7 0.9500 .
C8 C9 1.395(7) .
C8 H8 0.9500 .
C9 C10 1.471(7) .
C11 C12 1.385(8) .
C11 H11 0.9500 .
C12 H12 0.9500 .
C13 C14 1.374(8) .
C13 H13 0.9500 .
C14 C15 1.453(7) .
C16 C17 1.404(8) .
C16 H16 0.9500 .
C17 H17 0.9500 .
C18 C19 1.391(8) .
C18 H18 0.9500 .
C19 C20 1.466(8) .
C21 C22 1.365(8) .
C21 H21 0.9500 .
C22 H22 0.9500 .
C23 C24 1.381(8) .
C23 H23 0.9500 .
C24 C25 1.480(7) .
C26 C27 1.385(9) .
C26 H26 0.9500 .
C27 H27A 0.9500 .
C28 C29 1.377(8) .
C28 H28 0.9500 .
C29 C30 1.481(7) .
C31 C32 1.377(7) .
C31 H31 0.9500 .
C32 H32 0.9500 .
C33 C34 1.390(7) .
C33 H33 0.9500 .
C34 C35 1.481(7) .
C36 C37 1.479(9) .
C37 C38' 1.453(9) .
C37 C38 1.477(9) .
C37 C39 1.490(9) .
C37 C39' 1.512(9) .
C37 C40 1.540(9) .
C37 C40' 1.557(9) .
C38 H38A 0.9800 .
C38 H38B 0.9800 .
C38 H38C 0.9800 .
C39 H39A 0.9800 .
C39 H39B 0.9800 .
C39 H39C 0.9800 .
C40 H40A 0.9800 .
C40 H40B 0.9800 .
C40 H40C 0.9800 .
C38' H38D 0.9800 .
C38' H38E 0.9800 .
C38' H38F 0.9800 .
C39' H39D 0.9800 .
C39' H39E 0.9800 .
C39' H39F 0.9800 .
C40' H40D 0.9800 .
C40' H40E 0.9800 .
C40' H40F 0.9800 .

loop_
_geom_hbond_atom_site_label_D
_geom_hbond_atom_site_label_H
_geom_hbond_atom_site_label_A
_geom_hbond_distance_DH
_geom_hbond_distance_HA
_geom_hbond_distance_DA
_geom_hbond_angle_DHA
_geom_hbond_site_symmetry_A
C33 H33 N2 0.95 2.62 3.111(6) 112.6 5_666
C21 H21 N16 0.95 2.64 3.143(8) 113.4 .
C21 H21 O4 0.95 2.47 3.217(7) 135.6 .
C12 H12 N22 0.95 2.62 3.559(8) 168.3 4_545
C6 H6 N26 0.95 2.64 3.518(8) 154.7 5_666
C1 H1 O3 0.95 2.48 3.100(6) 122.7 .
N23 H23A N26 0.88 2.35 3.122(6) 146.0 6_565
N11 H11B N6 0.88 2.13 2.950(6) 154.0 2_656
O12 H12A O10 0.85 2.22 2.849(5) 131.1 .
O11 H11A O10 0.85 2.34 2.888(5) 122.9 .
C33 H33 N2 0.95 2.62 3.111(6) 112.6 5_666
C21 H21 N16 0.95 2.64 3.143(8) 113.4 .
C21 H21 O4 0.95 2.47 3.217(7) 135.6 .
C12 H12 N22 0.95 2.62 3.559(8) 168.3 4_545
C6 H6 N26 0.95 2.64 3.518(8) 154.7 5_666
C1 H1 O3 0.95 2.48 3.100(6) 122.7 .
N23 H23A N26 0.88 2.35 3.122(6) 146.0 6_565
N11 H11B N6 0.88 2.13 2.950(6) 154.0 2_656
O12 H12A O10 0.85 2.22 2.849(5) 131.1 .
O11 H11A O10 0.85 2.34 2.888(5) 122.9 .
O11 H11A O10 0.85 2.34 2.888(5) 122.9 .
O12 H12A O10 0.85 2.22 2.849(5) 131.1 .
N11 H11B N6 0.88 2.13 2.950(6) 154.0 2_656
N23 H23A N26 0.88 2.35 3.122(6) 146.0 6_565
C1 H1 O3 0.95 2.48 3.100(6) 122.7 .
C6 H6 N26 0.95 2.64 3.518(8) 154.7 5_666
C12 H12 N22 0.95 2.62 3.559(8) 168.3 4_545
C21 H21 O4 0.95 2.47 3.217(7) 135.6 .
C21 H21 N16 0.95 2.64 3.143(8) 113.4 .
C33 H33 N2 0.95 2.62 3.111(6) 112.6 5_666
O11 H11A O10 0.85 2.34 2.888(5) 122.9 .
O12 H12A O10 0.85 2.22 2.849(5) 131.1 .
N11 H11B N6 0.88 2.13 2.950(6) 154.0 2_656
N23 H23A N26 0.88 2.35 3.122(6) 146.0 6_565
C1 H1 O3 0.95 2.48 3.100(6) 122.7 .
C6 H6 N26 0.95 2.64 3.518(8) 154.7 5_666
C12 H12 N22 0.95 2.62 3.559(8) 168.3 4_545
C21 H21 O4 0.95 2.47 3.217(7) 135.6 .
C21 H21 N16 0.95 2.64 3.143(8) 113.4 .
C33 H33 N2 0.95 2.62 3.111(6) 112.6 5_666

loop_
_geom_torsion_atom_site_label_1
_geom_torsion_atom_site_label_2
_geom_torsion_atom_site_label_3
_geom_torsion_atom_site_label_4
_geom_torsion
_geom_torsion_site_symmetry_1
_geom_torsion_site_symmetry_4
N12 Ni5 O4 N16 -169.2(3) . .
N15 Ni5 O4 N16 4.1(3) . .
N12 Ni5 O4 Gd3 17.0(2) . .
N15 Ni5 O4 Gd3 -169.8(3) . .
N19 Ni2 O5 N20 -3.6(3) . .
N24 Ni2 O5 N20 176.6(3) . .
N19 Ni2 O5 Gd2 -174.9(2) . 2_655
N24 Ni2 O5 Gd2 5.4(2) . 2_655
Ni1 O1 N4 C5 1.1(4) 2_655 .
Gd1 O1 N4 C5 -159.0(3) . .
Gd2 O1 N4 C5 121.8(3) . .
Ni1 O1 N4 Gd3 156.00(17) 2_655 .
Gd1 O1 N4 Gd3 -4.0(4) . .
Gd2 O1 N4 Gd3 -83.3(2) . .
Ni1 O1 N4 Gd2 -120.74(18) 2_655 .
Gd1 O1 N4 Gd2 79.2(2) . .
N23 Ni4 N5 C6 4.4(5) 2_655 .
N8 Ni4 N5 C6 -174.6(5) . .
N23 Ni4 N5 C9 -172.8(3) 2_655 .
N8 Ni4 N5 C9 8.2(4) . .
Gd2 O2 N8 C10 -139.1(4) . .
Gd3 O2 N8 C10 95.2(4) . .
Gd2 O2 N8 Ni4 31.9(5) . .
Gd3 O2 N8 Ni4 -93.8(4) . .
O6 Ni4 N8 C10 161.0(4) 2_655 .
N5 Ni4 N8 C10 -12.3(4) . .
O6 Ni4 N8 O2 -9.9(4) 2_655 .
N5 Ni4 N8 O2 176.7(4) . .
N12 Ni5 N9 C11 -177.7(5) . .
N15 Ni5 N9 C11 8.9(6) . .
N12 Ni5 N9 C14 0.0(4) . .
N15 Ni5 N9 C14 -173.5(4) . .
Gd3 O3 N12 C15 159.8(4) . .
Gd3 O3 N12 Ni5 -22.3(5) . .
O4 Ni5 N12 C15 -178.5(4) . .
N9 Ni5 N12 C15 -1.8(4) . .
O4 Ni5 N12 O3 3.7(4) . .
N9 Ni5 N12 O3 -179.7(4) . .
O4 Ni5 N15 C20 -6.4(4) . .
N9 Ni5 N15 C20 176.4(4) . .
Ni5 O4 N16 C20 -0.7(5) . .
Gd3 O4 N16 C20 173.2(4) . .
Ni5 O4 N16 Ni3 157.5(2) . .
Gd3 O4 N16 Ni3 -28.5(5) . .
O5 Ni2 N19 C25 2.9(3) . .
N21 Ni2 N19 C25 177.1(3) . .
Ni2 O5 N20 C25 3.6(5) . .
Gd2 O5 N20 C25 175.9(3) 2_655 .
Ni2 O5 N20 Ni3 -176.4(2) . .
Gd2 O5 N20 Ni3 -4.1(5) 2_655 .
N19 Ni2 N21 C26 1.3(6) . .
N24 Ni2 N21 C26 -179.2(6) . .
N19 Ni2 N21 C29 -172.0(4) . .
N24 Ni2 N21 C29 7.5(4) . .
Ni4 O6 N24 C30 -0.4(5) 2_655 .
Gd2 O6 N24 C30 -167.4(3) 2_655 .
Ni4 O6 N24 Ni2 167.8(2) 2_655 .
Gd2 O6 N24 Ni2 0.8(5) 2_655 .
O5 Ni2 N24 C30 164.1(4) . .
N21 Ni2 N24 C30 -10.1(4) . .
O5 Ni2 N24 O6 -3.4(4) . .
N21 Ni2 N24 O6 -177.7(4) . .
N28 Ni1 N25 C31 -163.9(4) . .
N3 Ni1 N25 C31 19.7(4) 2_655 .
N28 Ni1 N25 C34 9.0(3) . .
N3 Ni1 N25 C34 -167.4(3) 2_655 .
Ni3 O7 N28 C35 100.3(4) . .
Gd3 O7 N28 C35 -25.2(4) . .
Gd1 O7 N28 C35 -147.8(3) . .
Ni3 O7 N28 Ni1 -82.2(3) . .
Gd3 O7 N28 Ni1 152.3(2) . .
Gd1 O7 N28 Ni1 29.6(4) . .
O1 Ni1 N28 C35 169.4(4) 2_655 .
N25 Ni1 N28 C35 -14.5(4) . .
O1 Ni1 N28 O7 -7.9(3) 2_655 .
N25 Ni1 N28 O7 168.2(4) . .
C4 N1 C1 C2 0.9(7) . .
Gd3 N1 C1 C2 -177.0(3) . .
C3 N2 C2 C1 -1.0(7) . .
N1 C1 C2 N2 0.2(8) . .
C2 N2 C3 C4 0.6(7) . .
C1 N1 C4 C3 -1.2(7) . .
Gd3 N1 C4 C3 176.8(3) . .
C1 N1 C4 C5 177.2(4) . .
Gd3 N1 C4 C5 -4.8(5) . .
N2 C3 C4 N1 0.5(7) . .
N2 C3 C4 C5 -177.8(4) . .
Ni1 N3 C5 N4 -1.8(6) 2_655 .
Ni1 N3 C5 C4 175.5(3) 2_655 .
O1 N4 C5 N3 0.5(6) . .
Gd3 N4 C5 N3 -154.4(3) . .
Gd2 N4 C5 N3 88.4(5) . .
O1 N4 C5 C4 -177.0(3) . .
Gd3 N4 C5 C4 28.0(5) . .
Gd2 N4 C5 C4 -89.1(4) . .
N1 C4 C5 N3 168.6(4) . .
C3 C4 C5 N3 -13.0(7) . .
N1 C4 C5 N4 -14.0(6) . .
C3 C4 C5 N4 164.4(4) . .
C9 N5 C6 C7 -0.5(8) . .
Ni4 N5 C6 C7 -177.5(4) . .
C8 N6 C7 C6 1.5(8) . .
N5 C6 C7 N6 -0.8(9) . .
C7 N6 C8 C9 -1.0(8) . .
C6 N5 C9 C8 0.9(7) . .
Ni4 N5 C9 C8 178.4(4) . .
C6 N5 C9 C10 178.8(5) . .
Ni4 N5 C9 C10 -3.6(5) . .
N6 C8 C9 N5 -0.2(8) . .
N6 C8 C9 C10 -177.8(5) . .
O2 N8 C10 N7 4.7(7) . .
Ni4 N8 C10 N7 -167.0(4) . .
O2 N8 C10 C9 -175.3(4) . .
Ni4 N8 C10 C9 12.9(5) . .
N5 C9 C10 N8 -5.7(6) . .
C8 C9 C10 N8 172.1(5) . .
N5 C9 C10 N7 174.2(5) . .
C8 C9 C10 N7 -8.0(8) . .
C14 N9 C11 C12 0.4(8) . .
Ni5 N9 C11 C12 177.9(4) . .
C13 N10 C12 C11 1.8(9) . .
N9 C11 C12 N10 -1.8(10) . .
C12 N10 C13 C14 -0.6(9) . .
C11 N9 C14 C13 0.8(8) . .
Ni5 N9 C14 C13 -177.2(4) . .
C11 N9 C14 C15 179.6(5) . .
Ni5 N9 C14 C15 1.7(6) . .
N10 C13 C14 N9 -0.7(9) . .
N10 C13 C14 C15 -179.4(6) . .
O3 N12 C15 N11 -1.4(8) . .
Ni5 N12 C15 N11 -179.5(4) . .
O3 N12 C15 C14 -178.8(4) . .
Ni5 N12 C15 C14 3.1(6) . .
N9 C14 C15 N12 -3.1(7) . .
C13 C14 C15 N12 175.7(6) . .
N9 C14 C15 N11 179.5(5) . .
C13 C14 C15 N11 -1.7(9) . .
C19 N13 C16 C17 -0.9(8) . .
Ni3 N13 C16 C17 174.8(4) . .
C18 N14 C17 C16 -1.1(11) . .
N13 C16 C17 N14 1.3(10) . .
C17 N14 C18 C19 0.5(11) . .
C16 N13 C19 C18 0.3(8) . .
Ni3 N13 C19 C18 -175.9(5) . .
C16 N13 C19 C20 -178.4(5) . .
Ni3 N13 C19 C20 5.3(6) . .
N14 C18 C19 N13 -0.1(10) . .
N14 C18 C19 C20 178.5(6) . .
O4 N16 C20 N15 -5.2(8) . .
Ni3 N16 C20 N15 -164.9(4) . .
O4 N16 C20 C19 170.7(4) . .
Ni3 N16 C20 C19 11.1(7) . .
Ni5 N15 C20 N16 8.3(7) . .
Ni5 N15 C20 C19 -167.1(5) . .
N13 C19 C20 N16 -10.6(8) . .
C18 C19 C20 N16 170.8(6) . .
N13 C19 C20 N15 165.2(6) . .
C18 C19 C20 N15 -13.5(10) . .
C24 N17 C21 C22 -0.2(8) . .
Ni3 N17 C21 C22 176.0(4) . .
C23 N18 C22 C21 -0.7(10) . .
N17 C21 C22 N18 0.4(10) . .
C22 N18 C23 C24 0.8(9) . .
C21 N17 C24 C23 0.3(7) . .
Ni3 N17 C24 C23 -176.4(4) . .
C21 N17 C24 C25 178.1(5) . .
Ni3 N17 C24 C25 1.4(5) . .
N18 C23 C24 N17 -0.6(9) . .
N18 C23 C24 C25 -178.2(5) . .
O5 N20 C25 N19 -1.3(6) . .
Ni3 N20 C25 N19 178.8(3) . .
O5 N20 C25 C24 -178.8(4) . .
Ni3 N20 C25 C24 1.3(6) . .
Ni2 N19 C25 N20 -1.6(6) . .
Ni2 N19 C25 C24 175.6(4) . .
N17 C24 C25 N20 -1.7(6) . .
C23 C24 C25 N20 176.0(5) . .
N17 C24 C25 N19 -179.1(5) . .
C23 C24 C25 N19 -1.3(8) . .
C29 N21 C26 C27 2.5(9) . .
Ni2 N21 C26 C27 -170.6(5) . .
C28 N22 C27 C26 0.7(12) . .
N21 C26 C27 N22 -2.6(12) . .
C27 N22 C28 C29 1.0(10) . .
C26 N21 C29 C28 -0.9(8) . .
Ni2 N21 C29 C28 173.2(4) . .
C26 N21 C29 C30 -178.6(5) . .
Ni2 N21 C29 C30 -4.4(6) . .
N22 C28 C29 N21 -0.9(9) . .
N22 C28 C29 C30 176.4(6) . .
O6 N24 C30 N23 0.9(6) . .
Ni2 N24 C30 N23 -168.2(4) . .
O6 N24 C30 C29 178.9(4) . .
Ni2 N24 C30 C29 9.8(6) . .
Ni4 N23 C30 N24 -0.9(6) 2_655 .
Ni4 N23 C30 C29 -178.5(4) 2_655 .
N21 C29 C30 N24 -3.1(6) . .
C28 C29 C30 N24 179.4(5) . .
N21 C29 C30 N23 174.7(5) . .
C28 C29 C30 N23 -2.8(9) . .
C34 N25 C31 C32 -0.5(7) . .
Ni1 N25 C31 C32 172.2(4) . .
C33 N26 C32 C31 -0.7(8) . .
N25 C31 C32 N26 1.4(8) . .
C32 N26 C33 C34 -0.8(8) . .
C31 N25 C34 C33 -1.0(7) . .
Ni1 N25 C34 C33 -174.7(4) . .
C31 N25 C34 C35 170.3(4) . .
Ni1 N25 C34 C35 -3.4(5) . .
N26 C33 C34 N25 1.8(8) . .
N26 C33 C34 C35 -168.6(5) . .
Gd3 N27 C35 N28 14.1(6) . .
Gd3 N27 C35 C34 -171.3(4) . .
O7 N28 C35 N27 8.5(7) . .
Ni1 N28 C35 N27 -169.1(4) . .
O7 N28 C35 C34 -167.1(4) . .
Ni1 N28 C35 C34 15.3(5) . .
N25 C34 C35 N27 177.7(5) . .
C33 C34 C35 N27 -11.4(8) . .
N25 C34 C35 N28 -7.0(6) . .
C33 C34 C35 N28 163.8(5) . .
Gd2 O8 C36 O9 14.4(6) . .
Gd2 O8 C36 C37 -165.2(5) . .
Gd2 O9 C36 O8 -13.9(6) . .
Gd2 O9 C36 C37 165.7(5) . .
O8 C36 C37 C38' 173.6(8) . .
O9 C36 C37 C38' -6.0(10) . .
O8 C36 C37 C38 113.6(8) . .
O9 C36 C37 C38 -66.0(9) . .
O8 C36 C37 C39 -13.5(9) . .
O9 C36 C37 C39 166.9(7) . .
O8 C36 C37 C39' -53.1(9) . .
O9 C36 C37 C39' 127.3(8) . .
O8 C36 C37 C40 -131.2(7) . .
O9 C36 C37 C40 49.2(8) . .
O8 C36 C37 C40' 56.9(8) . .
O9 C36 C37 C40' -122.8(7) . .

loop_
_platon_squeeze_void_nr
_platon_squeeze_void_average_x
_platon_squeeze_void_average_y
_platon_squeeze_void_average_z
_platon_squeeze_void_volume
_platon_squeeze_void_count_electrons
1 -0.103 0.209 0.203 6344.1 1103.1
